data_7153327
loop_
_publ_author_name
'Kohmoto, Shigeo'
'Hisamatsu, Shugo'
'Mitsuhashi, Hakuei'
'Takahashi, Masahiro'
'Masu, Hyuma'
'Azumaya, Isao'
'Yamaguchi, Kentaro'
'Kishikawa, Keiki'

_publ_section_title
;
 Reversal of regioselectivity (straight vs. cross ring closure) in the
 intramolecular [2+2] photocycloaddition of phenanthrene derivatives.
;
_journal_issue 9
_journal_name_full 'Organic &amp; biomolecular chemistry'
_journal_page_first 2174
_journal_page_last 2179
_journal_paper_doi 10.1039/c000179a
_journal_volume 8
_journal_year 2010
_chemical_formula_sum 'C33 H25 N O2'
_chemical_formula_weight 467.54
_chemical_name_systematic
;
?
;
_space_group_IT_number 14
_symmetry_cell_setting monoclinic
_symmetry_space_group_name_Hall '-P 2yn'
_symmetry_space_group_name_H-M 'P 1 21/n 1'
_atom_sites_solution_hydrogens geom
_atom_sites_solution_primary direct
_atom_sites_solution_secondary difmap
_audit_creation_method SHELXL-97
_cell_angle_alpha 90.00
_cell_angle_beta 100.23
_cell_angle_gamma 90.00
_cell_formula_units_Z 4
_cell_length_a 13.05670(10)
_cell_length_b 9.25440(10)
_cell_length_c 19.7847(2)
_cell_measurement_reflns_used 8803
_cell_measurement_temperature 150
_cell_measurement_theta_max 26.25
_cell_measurement_theta_min 2.44
_cell_volume 2352.62(4)
_computing_cell_refinement 'Bruker SMART'
_computing_data_collection 'Bruker SMART'
_computing_data_reduction 'Bruker SAINT'
_computing_molecular_graphics 'Bruker SHELXTL'
_computing_publication_material 'Bruker SHELXTL'
_computing_structure_refinement 'SHELXL-97 (Sheldrick, 1997)'
_computing_structure_solution 'SHELXS-97 (Sheldrick, 1990)'
_diffrn_ambient_temperature 150
_diffrn_detector_area_resol_mean 8.333
_diffrn_measured_fraction_theta_full 0.999
_diffrn_measured_fraction_theta_max 0.999
_diffrn_measurement_device_type 'Bruker Apex2 CCD area detector'
_diffrn_measurement_method 'phi and omega scans'
_diffrn_radiation_monochromator graphite
_diffrn_radiation_source 'fine-focus sealed tube'
_diffrn_radiation_type MoK\a
_diffrn_radiation_wavelength 0.71073
_diffrn_reflns_av_R_equivalents 0.0268
_diffrn_reflns_av_sigmaI/netI 0.0207
_diffrn_reflns_limit_h_max 16
_diffrn_reflns_limit_h_min -16
_diffrn_reflns_limit_k_max 11
_diffrn_reflns_limit_k_min -11
_diffrn_reflns_limit_l_max 24
_diffrn_reflns_limit_l_min -24
_diffrn_reflns_number 26400
_diffrn_reflns_theta_full 26.37
_diffrn_reflns_theta_max 26.37
_diffrn_reflns_theta_min 1.74
_exptl_absorpt_coefficient_mu 0.082
_exptl_absorpt_correction_T_max 0.9839
_exptl_absorpt_correction_T_min 0.9759
_exptl_absorpt_correction_type empirical
_exptl_absorpt_process_details 'SADABS Sheldrick 1996'
_exptl_crystal_colour colourless
_exptl_crystal_density_diffrn 1.320
_exptl_crystal_density_method 'not measured'
_exptl_crystal_description prismatic
_exptl_crystal_F_000 984
_exptl_crystal_size_max 0.30
_exptl_crystal_size_mid 0.20
_exptl_crystal_size_min 0.20
_refine_diff_density_max 0.239
_refine_diff_density_min -0.191
_refine_diff_density_rms 0.038
_refine_ls_extinction_method none
_refine_ls_goodness_of_fit_ref 1.003
_refine_ls_hydrogen_treatment constr
_refine_ls_matrix_type full
_refine_ls_number_parameters 326
_refine_ls_number_reflns 4812
_refine_ls_number_restraints 0
_refine_ls_restrained_S_all 1.003
_refine_ls_R_factor_all 0.0487
_refine_ls_R_factor_gt 0.0379
_refine_ls_shift/su_max 0.017
_refine_ls_shift/su_mean 0.002
_refine_ls_structure_factor_coef Fsqd
_refine_ls_weighting_details 'calc w=1/[\s^2^(Fo^2^)+(0.0367P)^2^+1.0098P] where P=(Fo^2^+2Fc^2^)/3'
_refine_ls_weighting_scheme calc
_refine_ls_wR_factor_gt 0.0858
_refine_ls_wR_factor_ref 0.0925
_reflns_number_gt 3985
_reflns_number_total 4812
_reflns_threshold_expression >2sigma(I)
_cod_data_source_file c000179a.txt
_cod_data_source_block 2a(a0601122mas)
_cod_depositor_comments
;
The following automatic conversions were performed:

'_symmetry_cell_setting' value 'Monoclinic' changed to 'monoclinic'
according to /home/saulius/struct/CIF-dictionaries/cif_core.dic
dictionary named 'cif_core.dic' version 2.4.2 from 2011-04-26.

Automatic conversion script
Id: cif_fix_values 1891 2012-01-12 08:04:46Z andrius 
;
_cod_original_cell_volume 2352.65(4)
_cod_original_sg_symbol_H-M P2(1)/n
_cod_database_code 7153327

loop_
_symmetry_equiv_pos_as_xyz
'x, y, z'
'-x+1/2, y+1/2, -z+1/2'
'-x, -y, -z'
'x-1/2, -y-1/2, z-1/2'

loop_
_atom_site_label
_atom_site_type_symbol
_atom_site_fract_x
_atom_site_fract_y
_atom_site_fract_z
_atom_site_U_iso_or_equiv
_atom_site_adp_type
_atom_site_occupancy
_atom_site_symmetry_multiplicity
_atom_site_calc_flag
_atom_site_refinement_flags
N1 N 1.03138(8) 0.54095(12) 0.16096(5) 0.0243(2) Uani 1 1 d .
O2 O 1.12070(7) 0.72489(10) 0.22335(5) 0.0321(2) Uani 1 1 d .
O1 O 0.92493(7) 0.34897(12) 0.12373(5) 0.0352(2) Uani 1 1 d .
C4 C 0.79844(9) 0.40202(14) 0.30645(6) 0.0231(3) Uani 1 1 d .
C20 C 0.82561(10) 0.74436(14) 0.37269(6) 0.0251(3) Uani 1 1 d .
H20 H 0.7707 0.7603 0.3350 0.030 Uiso 1 1 calc R
C30 C 1.10710(9) 0.52741(14) 0.34162(6) 0.0224(3) Uani 1 1 d .
C18 C 0.92032(9) 0.62235(14) 0.29021(6) 0.0216(3) Uani 1 1 d .
H18 H 0.9043 0.7055 0.2578 0.026 Uiso 1 1 calc R
C3 C 0.85661(9) 0.48455(14) 0.25972(6) 0.0220(3) Uani 1 1 d .
H3 H 0.8096 0.5088 0.2156 0.026 Uiso 1 1 calc R
C25 C 1.09366(9) 0.57293(14) 0.40704(6) 0.0233(3) Uani 1 1 d .
C10 C 0.93212(10) 0.20356(14) 0.32217(6) 0.0242(3) Uani 1 1 d .
C9 C 0.83744(9) 0.27408(14) 0.33917(6) 0.0240(3) Uani 1 1 d .
C19 C 0.91449(9) 0.67035(13) 0.36208(6) 0.0215(3) Uani 1 1 d .
C24 C 0.99650(9) 0.64754(14) 0.41729(6) 0.0232(3) Uani 1 1 d .
C15 C 0.98576(9) 0.26503(14) 0.27372(6) 0.0242(3) Uani 1 1 d .
C27 C 1.26780(11) 0.48497(17) 0.45265(7) 0.0341(3) Uani 1 1 d .
H27 H 1.3222 0.4707 0.4908 0.041 Uiso 1 1 calc R
C21 C 0.81578(10) 0.79502(15) 0.43705(7) 0.0294(3) Uani 1 1 d .
H21 H 0.7542 0.8435 0.4436 0.035 Uiso 1 1 calc R
C29 C 1.20047(10) 0.46248(15) 0.33304(7) 0.0287(3) Uani 1 1 d .
H29 H 1.2088 0.4315 0.2886 0.034 Uiso 1 1 calc R
C2 C 0.95973(9) 0.41394(14) 0.24560(6) 0.0220(3) Uani 1 1 d .
C8 C 0.77964(11) 0.20856(16) 0.38443(7) 0.0304(3) Uani 1 1 d .
H8 H 0.8054 0.1229 0.4080 0.036 Uiso 1 1 calc R
C28 C 1.28098(11) 0.44226(16) 0.38778(7) 0.0333(3) Uani 1 1 d .
H28 H 1.3445 0.3996 0.3809 0.040 Uiso 1 1 calc R
C7 C 0.68629(11) 0.26604(17) 0.39542(7) 0.0348(3) Uani 1 1 d .
H7 H 0.6495 0.2208 0.4270 0.042 Uiso 1 1 calc R
C26 C 1.17558(10) 0.54845(16) 0.46201(7) 0.0303(3) Uani 1 1 d .
H26 H 1.1675 0.5763 0.5070 0.036 Uiso 1 1 calc R
C11 C 0.96525(11) 0.06776(16) 0.34918(7) 0.0324(3) Uani 1 1 d .
H11 H 0.9315 0.0256 0.3831 0.039 Uiso 1 1 calc R
C5 C 0.70234(10) 0.45605(16) 0.31643(7) 0.0289(3) Uani 1 1 d .
H5 H 0.6749 0.5404 0.2924 0.035 Uiso 1 1 calc R
C16 C 1.06680(9) 0.61824(14) 0.22077(6) 0.0232(3) Uani 1 1 d .
C23 C 0.98546(10) 0.70237(16) 0.48178(7) 0.0309(3) Uani 1 1 d .
H23 H 1.0406 0.6896 0.5197 0.037 Uiso 1 1 calc R
C14 C 1.06616(11) 0.18791(16) 0.25239(7) 0.0324(3) Uani 1 1 d .
H14 H 1.1014 0.2292 0.2190 0.039 Uiso 1 1 calc R
C6 C 0.64626(10) 0.38885(17) 0.36077(7) 0.0336(3) Uani 1 1 d .
H6 H 0.5811 0.4268 0.3672 0.040 Uiso 1 1 calc R
C31 C 1.05262(10) 0.58565(17) 0.09362(6) 0.0301(3) Uani 1 1 d .
H31A H 1.0440 0.6917 0.0892 0.036 Uiso 1 1 calc R
H31B H 1.0007 0.5402 0.0573 0.036 Uiso 1 1 calc R
C17 C 1.02368(9) 0.54782(13) 0.27946(6) 0.0210(3) Uani 1 1 d .
C22 C 0.89644(11) 0.77442(17) 0.49155(7) 0.0334(3) Uani 1 1 d .
H22 H 0.8908 0.8098 0.5358 0.040 Uiso 1 1 calc R
C1 C 0.96767(9) 0.42528(15) 0.16979(6) 0.0245(3) Uani 1 1 d .
C12 C 1.04562(11) -0.00627(16) 0.32779(8) 0.0370(3) Uani 1 1 d .
H12 H 1.0663 -0.0981 0.3469 0.044 Uiso 1 1 calc R
C32 C 1.16144(11) 0.54526(18) 0.08215(7) 0.0377(4) Uani 1 1 d .
H32A H 1.1705 0.5803 0.0363 0.045 Uiso 1 1 calc R
H32B H 1.2133 0.5955 0.1168 0.045 Uiso 1 1 calc R
C13 C 1.09579(11) 0.05310(16) 0.27870(8) 0.0378(3) Uani 1 1 d .
H13 H 1.1502 0.0018 0.2631 0.045 Uiso 1 1 calc R
C33 C 1.18350(13) 0.3847(2) 0.08655(9) 0.0497(4) Uani 1 1 d .
H33A H 1.1892 0.3527 0.1343 0.075 Uiso 1 1 calc R
H33B H 1.2490 0.3648 0.0705 0.075 Uiso 1 1 calc R
H33C H 1.1266 0.3325 0.0577 0.075 Uiso 1 1 calc R

loop_
_atom_site_aniso_label
_atom_site_aniso_U_11
_atom_site_aniso_U_22
_atom_site_aniso_U_33
_atom_site_aniso_U_23
_atom_site_aniso_U_13
_atom_site_aniso_U_12
N1 0.0266(5) 0.0276(6) 0.0201(5) 0.0003(4) 0.0081(4) -0.0017(5)
O2 0.0388(5) 0.0257(5) 0.0349(5) -0.0012(4) 0.0152(4) -0.0095(4)
O1 0.0337(5) 0.0449(6) 0.0276(5) -0.0111(5) 0.0072(4) -0.0099(5)
C4 0.0217(6) 0.0259(7) 0.0216(6) -0.0048(5) 0.0041(5) -0.0058(5)
C20 0.0261(6) 0.0225(7) 0.0272(6) 0.0003(5) 0.0058(5) 0.0009(5)
C30 0.0231(6) 0.0187(6) 0.0257(6) 0.0002(5) 0.0052(5) -0.0036(5)
C18 0.0226(6) 0.0212(6) 0.0213(6) 0.0021(5) 0.0051(5) 0.0003(5)
C3 0.0218(6) 0.0238(7) 0.0206(6) 0.0001(5) 0.0040(5) 0.0003(5)
C25 0.0243(6) 0.0212(7) 0.0248(6) 0.0003(5) 0.0051(5) -0.0030(5)
C10 0.0244(6) 0.0221(7) 0.0251(6) -0.0022(5) 0.0014(5) -0.0061(5)
C9 0.0244(6) 0.0253(7) 0.0218(6) -0.0036(5) 0.0029(5) -0.0076(5)
C19 0.0248(6) 0.0170(6) 0.0241(6) -0.0001(5) 0.0079(5) -0.0029(5)
C24 0.0252(6) 0.0209(6) 0.0240(6) -0.0003(5) 0.0063(5) -0.0031(5)
C15 0.0237(6) 0.0206(7) 0.0282(6) -0.0029(5) 0.0039(5) -0.0037(5)
C27 0.0281(7) 0.0370(8) 0.0338(7) -0.0003(6) -0.0031(6) 0.0030(6)
C21 0.0291(7) 0.0282(7) 0.0337(7) -0.0036(6) 0.0131(5) 0.0008(6)
C29 0.0273(7) 0.0296(7) 0.0303(7) -0.0048(6) 0.0079(5) 0.0009(6)
C2 0.0224(6) 0.0226(7) 0.0218(6) -0.0015(5) 0.0062(5) -0.0030(5)
C8 0.0352(7) 0.0316(8) 0.0247(6) 0.0000(6) 0.0062(5) -0.0097(6)
C28 0.0249(7) 0.0326(8) 0.0423(8) -0.0036(6) 0.0053(6) 0.0053(6)
C7 0.0322(7) 0.0469(9) 0.0274(7) -0.0042(6) 0.0114(6) -0.0153(7)
C26 0.0308(7) 0.0336(8) 0.0261(6) -0.0023(6) 0.0036(5) -0.0002(6)
C11 0.0331(7) 0.0272(8) 0.0360(7) 0.0044(6) 0.0035(6) -0.0067(6)
C5 0.0248(6) 0.0328(8) 0.0292(7) -0.0042(6) 0.0052(5) -0.0025(6)
C16 0.0234(6) 0.0218(7) 0.0257(6) 0.0001(5) 0.0075(5) 0.0014(5)
C23 0.0287(7) 0.0394(8) 0.0242(6) -0.0052(6) 0.0041(5) -0.0017(6)
C14 0.0306(7) 0.0253(7) 0.0436(8) -0.0020(6) 0.0129(6) -0.0018(6)
C6 0.0237(6) 0.0461(9) 0.0332(7) -0.0093(7) 0.0107(5) -0.0063(6)
C31 0.0317(7) 0.0387(8) 0.0216(6) 0.0038(6) 0.0096(5) -0.0012(6)
C17 0.0237(6) 0.0193(6) 0.0214(6) -0.0007(5) 0.0076(5) -0.0016(5)
C22 0.0351(7) 0.0409(9) 0.0264(7) -0.0088(6) 0.0117(6) -0.0013(7)
C1 0.0219(6) 0.0273(7) 0.0249(6) -0.0030(6) 0.0065(5) -0.0002(5)
C12 0.0350(8) 0.0206(7) 0.0533(9) 0.0041(7) 0.0016(7) 0.0003(6)
C32 0.0342(8) 0.0520(10) 0.0302(7) 0.0017(7) 0.0152(6) 0.0006(7)
C13 0.0320(7) 0.0249(8) 0.0576(9) -0.0036(7) 0.0114(7) 0.0021(6)
C33 0.0450(9) 0.0558(11) 0.0521(10) -0.0121(9) 0.0186(8) 0.0082(8)

loop_
_atom_type_symbol
_atom_type_description
_atom_type_scat_dispersion_real
_atom_type_scat_dispersion_imag
_atom_type_scat_source
C C 0.0033 0.0016 'International Tables Vol C Tables 4.2.6.8 and 6.1.1.4'
H H 0.0000 0.0000 'International Tables Vol C Tables 4.2.6.8 and 6.1.1.4'
N N 0.0061 0.0033 'International Tables Vol C Tables 4.2.6.8 and 6.1.1.4'
O O 0.0106 0.0060 'International Tables Vol C Tables 4.2.6.8 and 6.1.1.4'

loop_
_geom_angle_atom_site_label_1
_geom_angle_atom_site_label_2
_geom_angle_atom_site_label_3
_geom_angle
C1 N1 C16 113.99(10)
C1 N1 C31 123.14(11)
C16 N1 C31 122.68(11)
C5 C4 C9 119.93(11)
C5 C4 C3 117.98(12)
C9 C4 C3 122.09(11)
C21 C20 C19 121.35(12)
C21 C20 H20 119.3
C19 C20 H20 119.3
C29 C30 C25 119.79(12)
C29 C30 C17 118.43(11)
C25 C30 C17 121.77(11)
C19 C18 C17 116.65(10)
C19 C18 C3 119.14(10)
C17 C18 C3 90.04(9)
C19 C18 H18 109.8
C17 C18 H18 109.8
C3 C18 H18 109.8
C4 C3 C2 116.20(10)
C4 C3 C18 117.61(10)
C2 C3 C18 89.65(9)
C4 C3 H3 110.6
C2 C3 H3 110.6
C18 C3 H3 110.6
C26 C25 C30 117.68(12)
C26 C25 C24 121.35(11)
C30 C25 C24 120.96(11)
C11 C10 C15 117.74(12)
C11 C10 C9 121.24(12)
C15 C10 C9 120.78(12)
C4 C9 C8 117.80(12)
C4 C9 C10 120.96(11)
C8 C9 C10 121.06(12)
C20 C19 C24 119.79(11)
C20 C19 C18 118.05(11)
C24 C19 C18 122.12(11)
C19 C24 C23 117.76(12)
C19 C24 C25 120.96(11)
C23 C24 C25 121.23(11)
C14 C15 C10 119.50(12)
C14 C15 C2 119.35(11)
C10 C15 C2 121.13(11)
C26 C27 C28 120.08(13)
C26 C27 H27 120.0
C28 C27 H27 120.0
C20 C21 C22 119.30(12)
C20 C21 H21 120.3
C22 C21 H21 120.3
C28 C29 C30 121.47(12)
C28 C29 H29 119.3
C30 C29 H29 119.3
C15 C2 C1 112.13(10)
C15 C2 C3 117.52(10)
C1 C2 C3 110.94(10)
C15 C2 C17 119.73(10)
C1 C2 C17 103.92(10)
C3 C2 C17 90.21(9)
C7 C8 C9 121.47(14)
C7 C8 H8 119.3
C9 C8 H8 119.3
C29 C28 C27 119.10(13)
C29 C28 H28 120.5
C27 C28 H28 120.5
C6 C7 C8 120.35(12)
C6 C7 H7 119.8
C8 C7 H7 119.8
C27 C26 C25 121.85(12)
C27 C26 H26 119.1
C25 C26 H26 119.1
C12 C11 C10 121.80(13)
C12 C11 H11 119.1
C10 C11 H11 119.1
C6 C5 C4 121.17(13)
C6 C5 H5 119.4
C4 C5 H5 119.4
O2 C16 N1 124.04(11)
O2 C16 C17 127.48(11)
N1 C16 C17 108.46(10)
C22 C23 C24 121.71(12)
C22 C23 H23 119.1
C24 C23 H23 119.1
C13 C14 C15 121.59(13)
C13 C14 H14 119.2
C15 C14 H14 119.2
C7 C6 C5 119.18(13)
C7 C6 H6 120.4
C5 C6 H6 120.4
N1 C31 C32 113.41(11)
N1 C31 H31A 108.9
C32 C31 H31A 108.9
N1 C31 H31B 108.9
C32 C31 H31B 108.9
H31A C31 H31B 107.7
C30 C17 C16 111.41(10)
C30 C17 C18 117.50(10)
C16 C17 C18 111.08(10)
C30 C17 C2 120.10(10)
C16 C17 C2 104.60(9)
C18 C17 C2 89.98(9)
C21 C22 C23 120.07(12)
C21 C22 H22 120.0
C23 C22 H22 120.0
O1 C1 N1 124.30(11)
O1 C1 C2 126.77(12)
N1 C1 C2 108.92(10)
C11 C12 C13 120.02(14)
C11 C12 H12 120.0
C13 C12 H12 120.0
C33 C32 C31 113.90(13)
C33 C32 H32A 108.8
C31 C32 H32A 108.8
C33 C32 H32B 108.8
C31 C32 H32B 108.8
H32A C32 H32B 107.7
C14 C13 C12 119.30(14)
C14 C13 H13 120.4
C12 C13 H13 120.4
C32 C33 H33A 109.5
C32 C33 H33B 109.5
H33A C33 H33B 109.5
C32 C33 H33C 109.5
H33A C33 H33C 109.5
H33B C33 H33C 109.5

loop_
_geom_bond_atom_site_label_1
_geom_bond_atom_site_label_2
_geom_bond_distance
N1 C1 1.3857(17)
N1 C16 1.3899(16)
N1 C31 1.4677(15)
O2 C16 1.2079(15)
O1 C1 1.2084(15)
C4 C5 1.3970(18)
C4 C9 1.4011(19)
C4 C3 1.5047(17)
C20 C21 1.3841(18)
C20 C19 1.3952(17)
C20 H20 0.9500
C30 C29 1.3963(18)
C30 C25 1.4015(17)
C30 C17 1.5030(17)
C18 C19 1.5044(16)
C18 C17 1.5634(16)
C18 C3 1.5823(18)
C18 H18 1.0000
C3 C2 1.5656(17)
C3 H3 1.0000
C25 C26 1.4020(18)
C25 C24 1.4895(17)
C10 C11 1.4036(19)
C10 C15 1.4040(17)
C10 C9 1.4884(18)
C9 C8 1.4068(17)
C19 C24 1.4032(17)
C24 C23 1.4043(17)
C15 C14 1.3952(18)
C15 C2 1.5023(18)
C27 C26 1.3814(19)
C27 C28 1.382(2)
C27 H27 0.9500
C21 C22 1.380(2)
C21 H21 0.9500
C29 C28 1.3816(19)
C29 H29 0.9500
C2 C1 1.5254(16)
C2 C17 1.5755(17)
C8 C7 1.382(2)
C8 H8 0.9500
C28 H28 0.9500
C7 C6 1.381(2)
C7 H7 0.9500
C26 H26 0.9500
C11 C12 1.381(2)
C11 H11 0.9500
C5 C6 1.3858(19)
C5 H5 0.9500
C16 C17 1.5238(16)
C23 C22 1.3830(19)
C23 H23 0.9500
C14 C13 1.380(2)
C14 H14 0.9500
C6 H6 0.9500
C31 C32 1.5246(18)
C31 H31A 0.9900
C31 H31B 0.9900
C22 H22 0.9500
C12 C13 1.379(2)
C12 H12 0.9500
C32 C33 1.513(2)
C32 H32A 0.9900
C32 H32B 0.9900
C13 H13 0.9500
C33 H33A 0.9800
C33 H33B 0.9800
C33 H33C 0.9800
